data_8104107
loop_
_publ_author_name
'Welzl, C.'
'Schuster, H.U.'

_publ_section_title
;
 Neue ternaere Alkaliphosphide und -arsenide des Nickels
;
_journal_name_full 'Zeitschrift fuer Kristallographie (149,1979-)'
_journal_page_first 179
_journal_page_last 192
_journal_volume 196
_journal_year 1991
_chemical_formula_sum 'As7 Li3.2 Ni10.8'
_chemical_name_systematic 'Li3.2 Ni10.8 As7'
_space_group_IT_number 174
_symmetry_space_group_name_Hall 'P -6'
_symmetry_space_group_name_H-M 'P -6'
_cell_angle_alpha 90
_cell_angle_beta 90
_cell_angle_gamma 120
_cell_formula_units_Z 1
_cell_length_a 9.386
_cell_length_b 9.386
_cell_length_c 3.701
_cell_volume 282.365
_citation_journal_id_ASTM ZEKRDZ
_cod_data_source_file Welzl_ZEKRDZ_1991_1.cif
_cod_data_source_block As7Li3.2Ni10.8
_cod_database_code 8104107

loop_
_symmetry_equiv_pos_as_xyz
x,y,z
-x+y,-x,-z
-y,x-y,z
x,y,-z
-x+y,-x,z
-y,x-y,-z

loop_
_atom_site_label
_atom_site_type_symbol
_atom_site_fract_x
_atom_site_fract_y
_atom_site_fract_z
_atom_site_occupancy
_atom_site_U_iso_or_equiv
Ni2 Ni+1 0.4301 0.0511 0 1 0.0
Ni4 Ni+1 0.217 0.0946 0.5 0.6 0.0
As3 As-3 0.4208 0.2923 0 1 0.0
Li2 Li+1 0.3333 0.6667 0 1 0.0
Li1 Li+1 0.217 0.0946 0.5 0.4 0.0
Ni1 Ni+1 0.3859 0.4298 0.5 1 0.0
As2 As-3 0.1266 0.4174 0.5 1 0.0
Ni3 Ni+1 0.1647 0.2845 0 1 0.0
As1 As-3 0 0 0 1 0.0
Li3 Li+1 0.6667 0.3333 0.5 1 0.0
